data_2019701
loop_
_publ_author_name
'Stoeckli-Evans, Helen'
'Sereda, Olha'
'Neels, Antonia'
'Oguey, Sebastien'
'Ionescu, Catherine'
'Jacquier, Yvan'

_publ_section_title
;
 <i>In situ</i> single-crystal to single-crystal (SCSC) transformation of
 the one-dimensional polymer
 <i>catena</i>-poly[[diaqua(sulfato)copper(II)]-\m~2~-glycine] into the
 two-dimensional polymer poly[\m~2~-glycine-\m~4~-sulfato-copper(II)]
;
_journal_coeditor_code SK3562
_journal_issue 11
_journal_name_full 'Acta Crystallographica Section C'
_journal_page_first 1057
_journal_page_last 1063
_journal_paper_doi 10.1107/S2053229614021123
_journal_volume 70
_journal_year 2014
_chemical_formula_iupac '[Cu (S O4) (C2 H5 N O2) (H2 O)2]'
_chemical_formula_moiety 'C2 H9 Cu N O8 S'
_chemical_formula_sum 'C2 H9 Cu N O8 S'
_chemical_formula_weight 270.70
_chemical_name_systematic <i>catena</i>-Poly[diaqua(sulfato-\k<i>O</i>)copper(II)]-\m~2~-glycine-\k^2^<i>O</i>:<i>O</i>']
_space_group_crystal_system monoclinic
_space_group_IT_number 14
_space_group_name_Hall '-P 2ybc'
_space_group_name_H-M_alt 'P 1 21/c 1'
_symmetry_space_group_name_Hall '-P 2ybc'
_symmetry_space_group_name_H-M 'P 1 21/c 1'
_atom_sites_solution_hydrogens mixed
_audit_creation_method SHELXL2014/6
_cell_angle_alpha 90
_cell_angle_beta 90.855(8)
_cell_angle_gamma 90
_cell_formula_units_Z 4
_cell_length_a 7.6347(8)
_cell_length_b 12.3140(9)
_cell_length_c 8.3675(8)
_cell_measurement_reflns_used 6664
_cell_measurement_temperature 173(2)
_cell_measurement_theta_max 26.11
_cell_measurement_theta_min 2.43
_cell_volume 786.57(13)
_computing_cell_refinement
;
X-AREA (Stoe & Cie, 2009)
;
_computing_data_collection
;
X-AREA (Stoe & Cie, 2009)
;
_computing_data_reduction
;
X-RED32 (Stoe & Cie, 2009)
;
_computing_molecular_graphics
;
PLATON (Spek, 2009) and Mercury (Macrae <i>et al.</i>,  2008)
;
_computing_publication_material
;
SHELXL2014/6 (Sheldrick, 2008), PLATON (Spek, 2009) and publCIF
(Westrip, 2010)
;
_computing_structure_refinement
;
SHELXL2014/6 (Sheldrick, 2008)
;
_computing_structure_solution
;
SHELXS2013 (Sheldrick, 2008)
;
_diffrn_ambient_temperature 173(2)
_diffrn_measured_fraction_theta_full 0.999
_diffrn_measured_fraction_theta_max 0.998
_diffrn_measurement_device '2-circle goniometer'
_diffrn_measurement_device_type 'Stoe IPDS 2'
_diffrn_measurement_method '\f + \w scans'
_diffrn_radiation_monochromator 'plane graphite'
_diffrn_radiation_source 'fine-focus sealed tube'
_diffrn_radiation_type MoK\a
_diffrn_radiation_wavelength 0.71073
_diffrn_reflns_av_R_equivalents 0.0272
_diffrn_reflns_limit_h_max 9
_diffrn_reflns_limit_h_min -9
_diffrn_reflns_limit_k_max 14
_diffrn_reflns_limit_k_min -14
_diffrn_reflns_limit_l_max 10
_diffrn_reflns_limit_l_min -9
_diffrn_reflns_number 5320
_diffrn_reflns_theta_full 25.242
_diffrn_reflns_theta_max 25.618
_diffrn_reflns_theta_min 2.668
_exptl_absorpt_coefficient_mu 3.061
_exptl_absorpt_correction_T_max 1.0000
_exptl_absorpt_correction_T_min 0.8496
_exptl_absorpt_correction_type multi-scan
_exptl_absorpt_process_details
;
(MULABS in PLATON; Spek, 2009)
;
_exptl_crystal_colour blue
_exptl_crystal_density_diffrn 2.286
_exptl_crystal_description prism
_exptl_crystal_F_000 548
_exptl_crystal_size_max 0.42
_exptl_crystal_size_mid 0.30
_exptl_crystal_size_min 0.21
_refine_diff_density_max 0.757
_refine_diff_density_min -0.332
_refine_ls_extinction_coef 0.0046(8)
_refine_ls_extinction_expression Fc^*^=kFc[1+0.001xFc^2^\l^3^/sin(2\q)]^-1/4^
_refine_ls_extinction_method
;
SHELXL2014/6 (Sheldrick, 2008)
;
_refine_ls_goodness_of_fit_ref 1.130
_refine_ls_hydrogen_treatment mixed
_refine_ls_matrix_type full
_refine_ls_number_parameters 147
_refine_ls_number_reflns 1481
_refine_ls_number_restraints 0
_refine_ls_restrained_S_all 1.130
_refine_ls_R_factor_all 0.0261
_refine_ls_R_factor_gt 0.0227
_refine_ls_shift/su_max 0.001
_refine_ls_shift/su_mean 0.000
_refine_ls_structure_factor_coef Fsqd
_refine_ls_weighting_details 'w = 1/[\s^2^(Fo^2^)+(0.0304P)^2^+0.3965P] where P=(Fo^2^+2Fc^2^)/3'
_refine_ls_weighting_scheme calc
_refine_ls_wR_factor_gt 0.0541
_refine_ls_wR_factor_ref 0.0549
_reflns_number_gt 1352
_reflns_number_total 1481
_reflns_threshold_expression I>2\s(I)
_cod_data_source_file sk3562sup1.cif
_cod_data_source_block I
_cod_depositor_comments 'Adding full bibliography for 2019701--2019702.cif.'
_cod_database_code 2019701
_cod_database_fobs_code 2019701
_shelx_space_group_comment
;
The symmetry employed for this shelxl refinement is uniquely defined
by the following loop, which should always be used as a source of
symmetry information in preference to the above space-group names.
They are only intended as comments.
;
_shelxl_version_number 2014/6

loop_
_space_group_symop_operation_xyz
'x, y, z'
'-x, y+1/2, -z+1/2'
'-x, -y, -z'
'x, -y-1/2, z-1/2'

loop_
_atom_site_type_symbol
_atom_site_label
_atom_site_fract_x
_atom_site_fract_y
_atom_site_fract_z
_atom_site_U_iso_or_equiv
_atom_site_adp_type
_atom_site_calc_flag
_atom_site_occupancy
Cu Cu1 0.28498(3) 0.84131(2) 0.35769(3) 0.00946(12) Uani d 1
O O1W 0.5449(2) 0.82336(15) 0.3700(2) 0.0136(4) Uani d 1
H H1WA 0.579(4) 0.824(2) 0.456(4) 0.018(8) Uiso d 1
H H1WB 0.585(4) 0.773(3) 0.321(4) 0.023(8) Uiso d 1
O O2W 0.0255(2) 0.83224(15) 0.3800(2) 0.0130(3) Uani d 1
H H2WA -0.022(5) 0.771(3) 0.387(4) 0.036(10) Uiso d 1
H H2WB -0.007(4) 0.864(3) 0.465(4) 0.025(8) Uiso d 1
O O1 0.3000(2) 0.91826(12) 0.56027(19) 0.0107(3) Uani d 1
O O2 0.2793(2) 0.75656(13) 0.6748(2) 0.0121(3) Uani d 1
N N1 0.2361(3) 1.03136(17) 0.8164(3) 0.0140(4) Uani d 1
H H1A 0.314(4) 1.061(2) 0.755(4) 0.012(7) Uiso d 1
H H1B 0.138(4) 1.030(3) 0.764(4) 0.023(8) Uiso d 1
H H1C 0.213(4) 1.064(3) 0.908(4) 0.022(8) Uiso d 1
C C1 0.2875(3) 0.85914(19) 0.6815(3) 0.0109(5) Uani d 1
C C2 0.2819(3) 0.91600(19) 0.8415(3) 0.0126(5) Uani d 1
H H2A 0.1937 0.8810 0.9100 0.015 Uiso calc 1
H H2B 0.3976 0.9105 0.8960 0.015 Uiso calc 1
S S1 0.21315(7) 1.09071(4) 0.24529(7) 0.00928(15) Uani d 1
O O11 0.3070(2) 0.98928(13) 0.2082(2) 0.0148(4) Uani d 1
O O12 0.1499(2) 1.13996(13) 0.0921(2) 0.0143(4) Uani d 1
O O13 0.0632(2) 1.06845(14) 0.3485(2) 0.0144(4) Uani d 1
O O14 0.3330(2) 1.16977(13) 0.3236(2) 0.0147(4) Uani d 1

loop_
_atom_site_aniso_label
_atom_site_aniso_U_11
_atom_site_aniso_U_22
_atom_site_aniso_U_33
_atom_site_aniso_U_12
_atom_site_aniso_U_13
_atom_site_aniso_U_23
Cu1 0.01192(16) 0.00816(17) 0.00830(17) -0.00001(10) 0.00031(10) -0.00131(11)
O1W 0.0151(8) 0.0130(9) 0.0127(10) 0.0021(7) -0.0006(7) -0.0032(8)
O2W 0.0150(8) 0.0104(8) 0.0137(9) -0.0024(7) 0.0012(7) -0.0033(7)
O1 0.0135(8) 0.0097(8) 0.0089(8) 0.0000(6) 0.0002(6) 0.0017(6)
O2 0.0171(8) 0.0089(8) 0.0102(8) 0.0005(6) -0.0010(6) 0.0002(6)
N1 0.0193(11) 0.0119(11) 0.0109(11) -0.0001(8) 0.0023(9) -0.0022(9)
C1 0.0088(10) 0.0133(12) 0.0106(12) 0.0010(8) -0.0003(8) 0.0003(9)
C2 0.0175(11) 0.0117(11) 0.0086(12) 0.0007(9) 0.0002(9) -0.0003(9)
S1 0.0117(3) 0.0076(3) 0.0085(3) 0.0002(2) 0.0006(2) 0.0003(2)
O11 0.0203(8) 0.0096(8) 0.0147(9) 0.0034(6) 0.0053(7) 0.0020(7)
O12 0.0210(9) 0.0124(8) 0.0095(8) 0.0038(7) -0.0023(7) 0.0003(7)
O13 0.0132(8) 0.0157(9) 0.0144(9) -0.0021(6) 0.0029(6) -0.0013(7)
O14 0.0170(8) 0.0132(8) 0.0139(9) -0.0050(6) -0.0012(7) 0.0005(7)

loop_
_atom_type_symbol
_atom_type_description
_atom_type_scat_dispersion_real
_atom_type_scat_dispersion_imag
_atom_type_scat_source
C C 0.0033 0.0016 'International Tables Vol C Tables 4.2.6.8 and 6.1.1.4'
H H 0.0000 0.0000 'International Tables Vol C Tables 4.2.6.8 and 6.1.1.4'
Cu Cu 0.3201 1.2651 'International Tables Vol C Tables 4.2.6.8 and 6.1.1.4'
N N 0.0061 0.0033 'International Tables Vol C Tables 4.2.6.8 and 6.1.1.4'
O O 0.0106 0.0060 'International Tables Vol C Tables 4.2.6.8 and 6.1.1.4'
S S 0.1246 0.1234 'International Tables Vol C Tables 4.2.6.8 and 6.1.1.4'

loop_
_geom_angle_atom_site_label_1
_geom_angle_atom_site_label_2
_geom_angle_atom_site_label_3
_geom_angle_site_symmetry_1
_geom_angle_site_symmetry_3
_geom_angle
O1 Cu1 O2 . 4_575 170.76(7)
O1 Cu1 O2W . . 89.52(7)
O2 Cu1 O2W 4_575 . 91.61(7)
O1 Cu1 O1W . . 87.88(7)
O2 Cu1 O1W 4_575 . 89.02(8)
O2W Cu1 O1W . . 167.31(7)
O1 Cu1 O11 . . 95.01(6)
O2 Cu1 O11 4_575 . 93.80(7)
O2W Cu1 O11 . . 100.51(7)
O1W Cu1 O11 . . 92.10(7)
Cu1 O1W H1WA . . 112(2)
Cu1 O1W H1WB . . 117(2)
H1WA O1W H1WB . . 111(3)
C1 O2 Cu1 . 4_576 125.60(15)
Cu1 O2W H2WA . . 119(2)
Cu1 O2W H2WB . . 111(2)
H2WA O2W H2WB . . 103(3)
C1 O1 Cu1 . . 114.73(14)
C2 N1 H1A . . 108.9(19)
C2 N1 H1B . . 105(2)
H1A N1 H1B . . 108(3)
C2 N1 H1C . . 111(2)
H1A N1 H1C . . 118(3)
H1B N1 H1C . . 105(3)
O1 C1 O2 . . 123.2(2)
O1 C1 C2 . . 116.8(2)
O2 C1 C2 . . 119.9(2)
N1 C2 C1 . . 109.23(19)
N1 C2 H2A . . 109.8
C1 C2 H2A . . 109.8
N1 C2 H2B . . 109.8
C1 C2 H2B . . 109.8
H2A C2 H2B . . 108.3
O13 S1 O11 . . 110.52(10)
O13 S1 O14 . . 110.12(10)
O11 S1 O14 . . 110.53(10)
O13 S1 O12 . . 109.62(10)
O11 S1 O12 . . 108.38(10)
O14 S1 O12 . . 107.61(10)
S1 O11 Cu1 . . 122.40(10)

loop_
_geom_bond_atom_site_label_1
_geom_bond_atom_site_label_2
_geom_bond_site_symmetry_2
_geom_bond_distance
_geom_bond_publ_flag
Cu1 O1 . 1.9438(17) y
Cu1 O2 4_575 1.9477(17) y
Cu1 O1W . 1.9979(17) y
Cu1 O2W . 1.9960(17) y
Cu1 O11 . 2.2179(17) y
O1W H1WA . 0.76(4) ?
O1W H1WB . 0.80(4) ?
O2 C1 . 1.266(3) ?
O2 Cu1 4_576 1.9477(17) ?
O2W H2WA . 0.83(4) ?
O2W H2WB . 0.85(4) ?
O1 C1 . 1.253(3) ?
N1 C2 . 1.477(3) ?
N1 H1A . 0.87(3) ?
N1 H1B . 0.86(4) ?
N1 H1C . 0.88(4) ?
C1 C2 . 1.512(3) ?
C2 H2A . 0.9900 ?
C2 H2B . 0.9900 ?
S1 O13 . 1.4699(17) ?
S1 O11 . 1.4752(17) ?
S1 O14 . 1.4820(17) ?
S1 O12 . 1.4921(17) ?

loop_
_geom_hbond_atom_site_label_D
_geom_hbond_atom_site_label_H
_geom_hbond_atom_site_label_A
_geom_hbond_site_symmetry_A
_geom_hbond_distance_DH
_geom_hbond_distance_HA
_geom_hbond_distance_DA
_geom_hbond_angle_DHA
N1 H1A O1W 3_676 0.87(3) 2.08(3) 2.917(3) 161(3)
N1 H1B O2W 3_576 0.86(4) 2.42(3) 3.068(3) 133(3)
N1 H1B O13 3_576 0.86(4) 2.16(3) 2.923(3) 147(3)
N1 H1C O12 1_556 0.88(4) 1.87(4) 2.754(3) 175(3)
O1W H1WA O14 3_676 0.76(4) 1.96(4) 2.716(3) 179(3)
O1W H1WB O14 2_645 0.80(4) 1.87(4) 2.667(3) 170(3)
O2W H2WA O12 2_545 0.83(4) 1.90(4) 2.732(2) 174(3)
O2W H2WB O13 3_576 0.85(4) 1.82(4) 2.676(2) 177(3)
C2 H2A O12 3_576 0.99 2.64 3.422(3) 137

loop_
_geom_torsion_atom_site_label_1
_geom_torsion_atom_site_label_2
_geom_torsion_atom_site_label_3
_geom_torsion_atom_site_label_4
_geom_torsion_site_symmetry_1
_geom_torsion
Cu1 O1 C1 O2 . 5.2(3)
Cu1 O1 C1 C2 . -174.63(15)
Cu1 O2 C1 O1 4_576 173.00(16)
Cu1 O2 C1 C2 4_576 -7.1(3)
O1 C1 C2 N1 . 18.0(3)
O2 C1 C2 N1 . -161.8(2)
O13 S1 O11 Cu1 . -20.93(15)
O14 S1 O11 Cu1 . 101.23(12)
O12 S1 O11 Cu1 . -141.07(11)
